data_7207531
loop_
_publ_author_name
'Gurskiy, Stanislav I.'
'Tafeenko, Viktor A.'

_publ_section_title
;
 The luminescent properties of structures built from
 3-cyano-4-dicyanomethylene-5-oxo-4,5-dihydro-1H-pyrrole-2-olate and
 copper(I,II) cations
;
_journal_issue 8
_journal_name_full CrystEngComm
_journal_page_first 2721
_journal_paper_doi 10.1039/c2ce06238k
_journal_volume 14
_journal_year 2012
_chemical_formula_moiety 'C12 H7 Cu N6 O2'
_chemical_formula_sum 'C12 H7 Cu N6 O2'
_chemical_formula_weight 330.78
_chemical_melting_point 380
_chemical_name_systematic
;
diacetonitrile(3-cyano-4-dicyanomethylene-5-oxo-4,5-dihydro-1H-pyrrol-2-
olato)copper(I)
;
_space_group_IT_number 4
_symmetry_cell_setting monoclinic
_symmetry_space_group_name_Hall 'P 2yb'
_symmetry_space_group_name_H-M 'P 1 21 1'
_atom_sites_solution_hydrogens geom
_atom_sites_solution_primary direct
_atom_sites_solution_secondary difmap
_audit_creation_method SHELXL-97
_cell_angle_alpha 90.00
_cell_angle_beta 105.20(1)
_cell_angle_gamma 90.00
_cell_formula_units_Z 2
_cell_length_a 5.3101(7)
_cell_length_b 15.741(1)
_cell_length_c 8.5060(1)
_cell_measurement_reflns_used 25
_cell_measurement_temperature 291(2)
_cell_measurement_theta_max 38
_cell_measurement_theta_min 31
_cell_volume 686.11(11)
_computing_cell_refinement 'CAD-4 Software (Enraf-Nonius, 1989'
_computing_data_collection 'CAD-4 Software (Enraf-Nonius, 1989'
_computing_data_reduction 'XCAD-4 (Harms & Wocadlo, 1995)'
_computing_molecular_graphics 'DIAMOND (Brandenburg, 2000; '
_computing_publication_material SHELXL-97
_computing_structure_refinement 'SHELXL-97 (Sheldrick, 1997)'
_computing_structure_solution 'SHELXS-97 (Sheldrick, 1997)'
_diffrn_ambient_temperature 291(2)
_diffrn_measured_fraction_theta_full 0.998
_diffrn_measured_fraction_theta_max 0.998
_diffrn_measurement_device_type 'Enraf-Nonius CAD-4 diffractometr'
_diffrn_measurement_method 'non-profiled omega scan'
_diffrn_radiation_monochromator graphite
_diffrn_radiation_source 'fine-focus sealed tube'
_diffrn_radiation_type CuK\a
_diffrn_radiation_wavelength 1.54184
_diffrn_reflns_av_R_equivalents 0.0315
_diffrn_reflns_av_sigmaI/netI 0.0365
_diffrn_reflns_limit_h_max 6
_diffrn_reflns_limit_h_min -6
_diffrn_reflns_limit_k_max 19
_diffrn_reflns_limit_k_min -19
_diffrn_reflns_limit_l_max 10
_diffrn_reflns_limit_l_min -10
_diffrn_reflns_number 5512
_diffrn_reflns_theta_full 74.96
_diffrn_reflns_theta_max 74.96
_diffrn_reflns_theta_min 5.39
_diffrn_standards_interval_time 120
_diffrn_standards_number 2
_exptl_absorpt_coefficient_mu 2.390
_exptl_absorpt_correction_T_max 0.9988
_exptl_absorpt_correction_T_min 0.8854
_exptl_absorpt_correction_type psi-scan
_exptl_absorpt_process_details
;
North A.C.T., Phillips D.C. & Mathews F.S. (1968) Acta. Cryst. A24, 351
Number of psi-scan sets used was 3
Theta correction was applied.
Averaged transmission function was used.
No Fourier smoothing was applied.
;
_exptl_crystal_colour red
_exptl_crystal_density_diffrn 1.601
_exptl_crystal_density_method 'not measured'
_exptl_crystal_description prism
_exptl_crystal_F_000 332
_exptl_crystal_size_max 0.10
_exptl_crystal_size_mid 0.05
_exptl_crystal_size_min 0.05
_refine_diff_density_max 0.236
_refine_diff_density_min -0.631
_refine_diff_density_rms 0.056
_refine_ls_abs_structure_details 'Flack H D (1983), Acta Cryst. A39, 876-881'
_refine_ls_abs_structure_Flack 0.01(3)
_refine_ls_extinction_coef 0.0135(10)
_refine_ls_extinction_expression Fc^*^=kFc[1+0.001xFc^2^\l^3^/sin(2\q)]^-1/4^
_refine_ls_extinction_method SHELXL
_refine_ls_goodness_of_fit_ref 1.066
_refine_ls_hydrogen_treatment mixed
_refine_ls_matrix_type full
_refine_ls_number_parameters 197
_refine_ls_number_reflns 2820
_refine_ls_number_restraints 1
_refine_ls_restrained_S_all 1.066
_refine_ls_R_factor_all 0.0338
_refine_ls_R_factor_gt 0.0305
_refine_ls_shift/su_max 0.001
_refine_ls_shift/su_mean 0.000
_refine_ls_structure_factor_coef Fsqd
_refine_ls_weighting_details 'calc w=1/[\s^2^(Fo^2^)+(0.0521P)^2^+0.0910P] where P=(Fo^2^+2Fc^2^)/3'
_refine_ls_weighting_scheme calc
_refine_ls_wR_factor_gt 0.0836
_refine_ls_wR_factor_ref 0.0854
_reflns_number_gt 2665
_reflns_number_total 2820
_reflns_threshold_expression >2sigma(I)
_cod_data_source_file c2ce06238k.txt
_cod_data_source_block cu3r
_cod_original_cell_volume 686.11(10)
_cod_original_sg_symbol_H-M 'P 21'
_cod_database_code 7207531
_exptl_absorpt_factor_mur 0.000
_exptl_absorpt_correction_t_ave 0.9454
_exptl_absorpt_rmerge_before 0.0325
_exptl_absorpt_rmerge_after 0.0292
_exptl_absorpt_theta_corr_max 1.0000
_exptl_absorpt_theta_corr_min 0.9966

loop_
_symmetry_equiv_pos_as_xyz
'x, y, z'
'-x, y+1/2, -z'

loop_
_atom_site_label
_atom_site_type_symbol
_atom_site_fract_x
_atom_site_fract_y
_atom_site_fract_z
_atom_site_U_iso_or_equiv
_atom_site_adp_type
_atom_site_occupancy
_atom_site_symmetry_multiplicity
_atom_site_calc_flag
_atom_site_refinement_flags
Cu Cu 0.38328(6) 0.57852(3) 0.07261(4) 0.03967(13) Uani 1 1 d .
O1 O 0.9344(5) 0.94684(16) -0.5255(3) 0.0548(5) Uani 1 1 d .
O2 O 0.4628(4) 0.74775(16) -0.3385(3) 0.0577(6) Uani 1 1 d .
N1 N 0.6509(5) 0.84689(16) -0.4701(3) 0.0446(5) Uani 1 1 d .
N2 N 1.3844(5) 0.97855(16) -0.1291(3) 0.0455(5) Uani 1 1 d .
N3 N 1.2600(6) 0.83147(19) 0.2007(3) 0.0583(7) Uani 1 1 d .
N4 N 0.5848(5) 0.67609(16) 0.0246(3) 0.0446(5) Uani 1 1 d .
N5 N 0.0650(5) 0.55574(17) -0.1041(3) 0.0497(6) Uani 1 1 d .
N6 N 0.2422(5) 0.60794(16) 0.2642(3) 0.0464(5) Uani 1 1 d .
C2 C 0.8681(5) 0.90023(19) -0.4303(3) 0.0399(6) Uani 1 1 d .
C3 C 0.9885(5) 0.88706(16) -0.2570(3) 0.0337(5) Uani 1 1 d .
C4 C 0.8502(5) 0.82688(16) -0.1968(3) 0.0318(5) Uani 1 1 d .
C5 C 0.6271(5) 0.80023(17) -0.3390(3) 0.0399(5) Uani 1 1 d .
C6 C 1.2085(5) 0.93553(16) -0.1802(3) 0.0360(5) Uani 1 1 d .
C8 C 1.0936(6) 0.81500(17) 0.0913(3) 0.0405(6) Uani 1 1 d .
C7 C 0.8809(5) 0.79132(16) -0.0438(3) 0.0345(5) Uani 1 1 d .
C9 C 0.7125(5) 0.72796(16) -0.0104(3) 0.0372(5) Uani 1 1 d .
C10 C -0.1328(5) 0.54458(19) -0.1906(3) 0.0405(5) Uani 1 1 d .
C11 C -0.3896(6) 0.5323(2) -0.2992(4) 0.0511(7) Uani 1 1 d .
H11A H -0.4920 0.4976 -0.2467 0.077 Uiso 1 1 calc R
H11B H -0.3741 0.5048 -0.3970 0.077 Uiso 1 1 calc R
H11C H -0.4731 0.5864 -0.3261 0.077 Uiso 1 1 calc R
C12 C 0.1160(6) 0.62927(18) 0.3437(3) 0.0425(6) Uani 1 1 d .
C13 C -0.0487(7) 0.6570(3) 0.4447(4) 0.0649(10) Uani 1 1 d .
H13A H -0.0466 0.7179 0.4508 0.097 Uiso 1 1 calc R
H13B H 0.0151 0.6337 0.5521 0.097 Uiso 1 1 calc R
H13C H -0.2240 0.6377 0.3983 0.097 Uiso 1 1 calc R
H1 H 0.547(8) 0.841(3) -0.563(5) 0.058(11) Uiso 1 1 d .

loop_
_atom_site_aniso_label
_atom_site_aniso_U_11
_atom_site_aniso_U_22
_atom_site_aniso_U_33
_atom_site_aniso_U_23
_atom_site_aniso_U_13
_atom_site_aniso_U_12
Cu 0.03226(18) 0.0446(2) 0.04145(19) 0.00212(18) 0.00840(13) 0.00198(17)
O1 0.0586(12) 0.0655(13) 0.0394(10) 0.0146(9) 0.0112(9) -0.0078(11)
O2 0.0513(12) 0.0622(13) 0.0481(11) 0.0070(10) -0.0072(9) -0.0259(11)
N1 0.0456(12) 0.0513(13) 0.0279(10) 0.0026(9) -0.0065(9) -0.0064(11)
N2 0.0386(12) 0.0468(12) 0.0495(13) -0.0032(10) 0.0086(10) -0.0085(10)
N3 0.0669(18) 0.0544(15) 0.0388(13) 0.0020(11) -0.0122(12) -0.0101(14)
N4 0.0462(12) 0.0453(12) 0.0421(12) 0.0033(10) 0.0115(10) -0.0049(10)
N5 0.0397(12) 0.0618(18) 0.0441(12) -0.0071(10) 0.0048(10) -0.0006(10)
N6 0.0467(12) 0.0543(13) 0.0413(11) -0.0019(9) 0.0168(10) -0.0001(10)
C2 0.0374(13) 0.0447(14) 0.0349(13) 0.0031(10) 0.0045(11) 0.0011(10)
C3 0.0328(11) 0.0350(11) 0.0312(11) 0.0018(9) 0.0047(9) -0.0008(9)
C4 0.0286(11) 0.0353(11) 0.0276(10) -0.0015(9) 0.0008(8) 0.0011(9)
C5 0.0384(13) 0.0403(12) 0.0353(12) 0.0013(9) -0.0006(10) -0.0038(11)
C6 0.0379(12) 0.0369(11) 0.0317(11) 0.0000(9) 0.0066(9) -0.0032(10)
C8 0.0476(15) 0.0379(13) 0.0320(12) 0.0061(10) 0.0032(11) -0.0041(11)
C7 0.0382(12) 0.0355(12) 0.0264(10) 0.0011(8) 0.0026(9) -0.0063(9)
C9 0.0387(12) 0.0384(12) 0.0325(11) 0.0016(9) 0.0058(10) -0.0020(10)
C10 0.0372(14) 0.0479(12) 0.0353(12) -0.0024(10) 0.0073(11) 0.0009(11)
C11 0.0390(15) 0.0562(18) 0.0515(16) -0.0061(13) 0.0003(12) -0.0037(12)
C12 0.0417(14) 0.0466(14) 0.0374(12) -0.0020(10) 0.0074(11) -0.0027(11)
C13 0.0472(17) 0.097(3) 0.0554(18) -0.0188(19) 0.0219(15) -0.0049(18)

loop_
_atom_type_symbol
_atom_type_description
_atom_type_scat_dispersion_real
_atom_type_scat_dispersion_imag
_atom_type_scat_source
C C 0.0181 0.0091 'International Tables Vol C Tables 4.2.6.8 and 6.1.1.4'
H H 0.0000 0.0000 'International Tables Vol C Tables 4.2.6.8 and 6.1.1.4'
Cu Cu -1.9646 0.5888 'International Tables Vol C Tables 4.2.6.8 and 6.1.1.4'
O O 0.0492 0.0322 'International Tables Vol C Tables 4.2.6.8 and 6.1.1.4'
N N 0.0311 0.0180 'International Tables Vol C Tables 4.2.6.8 and 6.1.1.4'

loop_
_geom_angle_atom_site_label_1
_geom_angle_atom_site_label_2
_geom_angle_atom_site_label_3
_geom_angle
_geom_angle_site_symmetry_1
_geom_angle_site_symmetry_3
N4 Cu N5 112.67(11) . .
N4 Cu N2 109.35(10) . 2_745
N5 Cu N2 113.22(11) . 2_745
N4 Cu N6 108.93(10) . .
N5 Cu N6 103.36(11) . .
N2 Cu N6 109.04(11) 2_745 .
C5 N1 C2 111.8(2) . .
C5 N1 H1 122(3) . .
C2 N1 H1 127(3) . .
C6 N2 Cu 163.4(2) . 2_755
C9 N4 Cu 174.0(2) . .
C10 N5 Cu 171.4(2) . .
C12 N6 Cu 164.4(3) . .
O1 C2 N1 124.7(2) . .
O1 C2 C3 129.4(3) . .
N1 C2 C3 106.0(2) . .
C4 C3 C6 131.4(2) . .
C4 C3 C2 109.8(2) . .
C6 C3 C2 118.9(2) . .
C3 C4 C7 133.1(2) . .
C3 C4 C5 106.0(2) . .
C7 C4 C5 120.9(2) . .
O2 C5 N1 126.4(2) . .
O2 C5 C4 127.2(3) . .
N1 C5 C4 106.4(2) . .
N2 C6 C3 174.6(3) . .
N3 C8 C7 177.8(3) . .
C4 C7 C9 123.2(2) . .
C4 C7 C8 121.4(2) . .
C9 C7 C8 115.4(2) . .
N4 C9 C7 176.4(3) . .
N5 C10 C11 178.3(3) . .
C10 C11 H11A 109.5 . .
C10 C11 H11B 109.5 . .
H11A C11 H11B 109.5 . .
C10 C11 H11C 109.5 . .
H11A C11 H11C 109.5 . .
H11B C11 H11C 109.5 . .
N6 C12 C13 179.4(3) . .
C12 C13 H13A 109.5 . .
C12 C13 H13B 109.5 . .
H13A C13 H13B 109.5 . .
C12 C13 H13C 109.5 . .
H13A C13 H13C 109.5 . .
H13B C13 H13C 109.5 . .

loop_
_geom_bond_atom_site_label_1
_geom_bond_atom_site_label_2
_geom_bond_distance
_geom_bond_site_symmetry_2
Cu N4 1.975(2) .
Cu N5 1.978(3) .
Cu N2 1.980(2) 2_745
Cu N6 2.018(2) .
O1 C2 1.211(3) .
O2 C5 1.202(3) .
N1 C5 1.369(3) .
N1 C2 1.395(3) .
N1 H1 0.84(4) .
N2 C6 1.143(4) .
N2 Cu 1.980(2) 2_755
N3 C8 1.133(4) .
N4 C9 1.150(4) .
N5 C10 1.127(4) .
N6 C12 1.121(4) .
C2 C3 1.460(3) .
C3 C4 1.377(4) .
C3 C6 1.405(3) .
C4 C7 1.387(3) .
C4 C5 1.514(3) .
C8 C7 1.433(3) .
C7 C9 1.417(3) .
C10 C11 1.445(4) .
C11 H11A 0.9600 .
C11 H11B 0.9600 .
C11 H11C 0.9600 .
C12 C13 1.444(4) .
C13 H13A 0.9600 .
C13 H13B 0.9600 .
C13 H13C 0.9600 .

loop_
_geom_hbond_atom_site_label_D
_geom_hbond_atom_site_label_H
_geom_hbond_atom_site_label_A
_geom_hbond_distance_DH
_geom_hbond_distance_HA
_geom_hbond_distance_DA
_geom_hbond_angle_DHA
_geom_hbond_site_symmetry_A
N1 H1 N3 0.84(4) 2.19(4) 3.027(3) 176(4) 1_454
